data_7709539
loop_
_publ_author_name
'Pflock, Stephan'
'Langer, Frauke'
'Reil, Michaela'
'Strinitz, Lisa'
'Lorenz, Rebecca'
'H\"ubner, Eike G.'
'Burzlaff, Nicolai'

_publ_section_title
;
 &#x000D; p-Block metal complexes with bis(pyrazol-1-yl)acetato ligands
;
_journal_name_full 'Dalton Transactions'
_journal_paper_doi 10.1039/D1DT04040E
_journal_year 2022
_chemical_absolute_configuration unk
_chemical_formula_moiety '2(C32 H28 N16 O8 Sn2)'
_chemical_formula_sum 'C64 H56 N32 O16 Sn4'
_chemical_formula_weight 2004.16
_space_group_crystal_system monoclinic
_space_group_IT_number 4
_space_group_name_Hall 'P 2yb'
_space_group_name_H-M_alt 'P 1 21 1'
_atom_sites_solution_hydrogens geom
_atom_sites_solution_primary dual
_audit_creation_date 2021-11-26
_audit_creation_method
;
Olex2 1.3
(compiled 2020.11.12 svn.r5f609507 for OlexSys, GUI svn.r6408)
;
_audit_update_record
;
2021-11-26 deposited with the CCDC.	2022-02-07 downloaded from the CCDC.
;
_cell_angle_alpha 90
_cell_angle_beta 90.993(3)
_cell_angle_gamma 90
_cell_formula_units_Z 2
_cell_length_a 11.0397(3)
_cell_length_b 14.1993(5)
_cell_length_c 24.7702(8)
_cell_measurement_reflns_used 14840
_cell_measurement_temperature 100.00(10)
_cell_measurement_theta_max 29.3840
_cell_measurement_theta_min 2.8240
_cell_volume 3882.3(2)
_computing_cell_refinement 'CrysAlisPro 1.171.40.67a (Rigaku OD, 2019)'
_computing_data_collection 'CrysAlisPro 1.171.40.67a (Rigaku OD, 2019)'
_computing_data_reduction 'CrysAlisPro 1.171.40.67a (Rigaku OD, 2019)'
_computing_molecular_graphics 'Olex2 1.3 (Dolomanov et al., 2009)'
_computing_publication_material 'Olex2 1.3 (Dolomanov et al., 2009)'
_computing_structure_refinement 'SHELXL 2018/3 (Sheldrick, 2015)'
_computing_structure_solution 'SHELXT 2018/2 (Sheldrick, 2018)'
_diffrn_ambient_environment N~2~
_diffrn_ambient_temperature 100.00(10)
_diffrn_detector 'CCD plate'
_diffrn_detector_area_resol_mean 5.2903
_diffrn_detector_type AtlasS2
_diffrn_measured_fraction_theta_full 0.999
_diffrn_measured_fraction_theta_max 0.884
_diffrn_measurement_details
;
List of Runs (angles in degrees, time in seconds):

  # Type    Start    End  Width  t~exp~   \w     \q     \k     \f   Frames
#--------------------------------------------------------------------------
  1  \w    -86.00  13.00   1.00   15.00    --  -11.70 -38.00-150.00   99
  2  \w    -53.00  68.00   1.00   15.00    --  -11.70  19.00  30.00  121
  3  \w    -20.00   5.00   1.00   15.00    --  -11.70 -99.00  60.00   25
  4  \w    -53.00  68.00   1.00   15.00    --  -11.70  19.00-120.00  121
;
_diffrn_measurement_device 'four-circle diffractometer'
_diffrn_measurement_device_type 'SuperNova, Dual, Cu at home/near, AtlasS2'
_diffrn_measurement_method '\w scans'
_diffrn_orient_matrix_type 'CrysAlisPro convention (1999,Acta A55,543-557)'
_diffrn_orient_matrix_UB_11 -0.0365370000
_diffrn_orient_matrix_UB_12 0.0083659000
_diffrn_orient_matrix_UB_13 -0.0233400000
_diffrn_orient_matrix_UB_21 0.0100129000
_diffrn_orient_matrix_UB_22 -0.0469136000
_diffrn_orient_matrix_UB_23 -0.0086933000
_diffrn_orient_matrix_UB_31 -0.0519140000
_diffrn_orient_matrix_UB_32 -0.0149572000
_diffrn_orient_matrix_UB_33 0.0141397000
_diffrn_radiation_monochromator mirror
_diffrn_radiation_probe x-ray
_diffrn_radiation_type 'Mo K\a'
_diffrn_radiation_wavelength 0.71073
_diffrn_reflns_av_R_equivalents 0.0278
_diffrn_reflns_av_unetI/netI 0.0444
_diffrn_reflns_Laue_measured_fraction_full 0.999
_diffrn_reflns_Laue_measured_fraction_max 0.884
_diffrn_reflns_limit_h_max 15
_diffrn_reflns_limit_h_min -15
_diffrn_reflns_limit_k_max 19
_diffrn_reflns_limit_k_min -19
_diffrn_reflns_limit_l_max 33
_diffrn_reflns_limit_l_min -34
_diffrn_reflns_number 38593
_diffrn_reflns_point_group_measured_fraction_full 0.973
_diffrn_reflns_point_group_measured_fraction_max 0.812
_diffrn_reflns_theta_full 25.242
_diffrn_reflns_theta_max 29.831
_diffrn_reflns_theta_min 2.182
_diffrn_source 'micro-focus sealed X-ray tube'
_diffrn_source_type 'SuperNova (Mo) X-ray Source'
_exptl_absorpt_coefficient_mu 1.358
_exptl_absorpt_correction_T_max 1.000
_exptl_absorpt_correction_T_min 0.544
_exptl_absorpt_correction_type gaussian
_exptl_absorpt_process_details
;
CrysAlisPro 1.171.40.67a (Rigaku Oxford Diffraction, 2019)
Numerical absorption correction based on gaussian integration over
			a multifaceted crystal model
Empirical absorption correction using spherical harmonics,
 implemented in SCALE3 ABSPACK scaling algorithm.
;
_exptl_crystal_colour colourless
_exptl_crystal_colour_primary colourless
_exptl_crystal_density_diffrn 1.714
_exptl_crystal_description block
_exptl_crystal_F_000 1984
_exptl_crystal_size_max 0.278
_exptl_crystal_size_mid 0.141
_exptl_crystal_size_min 0.059
_refine_diff_density_max 1.036
_refine_diff_density_min -0.920
_refine_diff_density_rms 0.091
_refine_ls_abs_structure_details
;
 Refined as an inversion twin.
;
_refine_ls_abs_structure_Flack 0.43(2)
_refine_ls_extinction_method none
_refine_ls_goodness_of_fit_ref 1.023
_refine_ls_hydrogen_treatment constr
_refine_ls_matrix_type full
_refine_ls_number_parameters 1092
_refine_ls_number_reflns 18098
_refine_ls_number_restraints 412
_refine_ls_restrained_S_all 1.015
_refine_ls_R_factor_all 0.0428
_refine_ls_R_factor_gt 0.0343
_refine_ls_shift/su_max 0.001
_refine_ls_shift/su_mean 0.000
_refine_ls_structure_factor_coef Fsqd
_refine_ls_weighting_details 'w=1/[\s^2^(Fo^2^)+(0.0274P)^2^+0.8504P] where P=(Fo^2^+2Fc^2^)/3'
_refine_ls_weighting_scheme calc
_refine_ls_wR_factor_gt 0.0694
_refine_ls_wR_factor_ref 0.0739
_reflns_Friedel_coverage 0.771
_reflns_Friedel_fraction_full 0.944
_reflns_Friedel_fraction_max 0.735
_reflns_number_gt 15800
_reflns_number_total 18098
_reflns_threshold_expression 'I > 2\s(I)'
_cod_data_source_file d1dt04040e2.cif
_cod_data_source_block buni160912
_cod_database_code 7709539
_shelx_shelxl_version_number 2018/3
_chemical_oxdiff_formula C72H56N32O16Sn4
_shelx_space_group_comment
;
The symmetry employed for this shelxl refinement is uniquely defined
by the following loop, which should always be used as a source of
symmetry information in preference to the above space-group names.
They are only intended as comments.
;
_reflns_odcompleteness_completeness 99.89
_reflns_odcompleteness_iscentric 1
_reflns_odcompleteness_theta 26.32
_olex2_refinement_description
;
1. Twinned data refinement
 Scales: 0.57(2)
 0.43(2)
2. Fixed Uiso
 At 1.2 times of:
  All C(H) groups, All C(H,H) groups
3. Rigid bond restraints
 N32B, N31B, C32B, C33B, C31B, N32A, N31A, C33A, C31A, C32A
 with sigma for 1-2 distances of 0.01 and sigma for 1-3 distances of 0.01
 N61, C61, C62, C63, N62
 with sigma for 1-2 distances of 0.01 and sigma for 1-3 distances of 0.01
 C51, C52, C53
 with sigma for 1-2 distances of 0.01 and sigma for 1-3 distances of 0.01
4. Uiso/Uaniso restraints and constraints
N32B \\sim N31B \\sim C32B \\sim C33B \\sim C31B \\sim N32A \\sim N31A \\sim
C33A \\sim H33A \\sim C31A \\sim C32A: within 2A with sigma of 0.04 and sigma
for terminal atoms of 0.08 within 2A
C61 \\sim C62 \\sim C63 \\sim N62 \\sim N61: within 2A with sigma of 0.04 and
sigma for terminal atoms of 0.08 within 2A
C52 \\sim C51 \\sim C53: within 2A with sigma of 0.04 and sigma for terminal
atoms of 0.08 within 2A
Uanis(C61) \\sim Ueq, Uanis(C63) \\sim Ueq, Uanis(C62) \\sim Ueq: with sigma of
0.1 and sigma for terminal atoms of 0.2
Uanis(N32B) \\sim Ueq, Uanis(N31B) \\sim Ueq, Uanis(C32B) \\sim Ueq,
Uanis(C33B) \\sim Ueq, Uanis(C31B) \\sim Ueq, Uanis(N32A) \\sim Ueq,
Uanis(N31A) \\sim Ueq, Uanis(C33A) \\sim Ueq, Uanis(C31A) \\sim Ueq,
Uanis(C32A) \\sim Ueq: with sigma of 0.02 and sigma for terminal atoms of 0.04
Uanis(N31B) \\sim Ueq: with sigma of 0.01 and sigma for terminal atoms of 0.02
Uanis(C61) \\sim Ueq, Uanis(C62) \\sim Ueq, Uanis(C63) \\sim Ueq: with sigma of
0.05 and sigma for terminal atoms of 0.1
Uanis(C52) \\sim Ueq, Uanis(C53) \\sim Ueq: with sigma of 0.05 and sigma for
terminal atoms of 0.1
Uanis(C63) \\sim Ueq, Uanis(C62) \\sim Ueq, Uanis(C61) \\sim Ueq: with sigma of
0.01 and sigma for terminal atoms of 0.02
Uanis(C161) \\sim Ueq, Uanis(N161) \\sim Ueq, Uanis(C162) \\sim Ueq,
Uanis(C163) \\sim Ueq: with sigma of 0.05 and sigma for terminal atoms of 0.1
5. Rigid body (RIGU) restrains
 N62, N61, C61, C63, C62
 with sigma for 1-2 distances of 0.004 and sigma for 1-3 distances of 0.004
6. Others
 Sof(H3B)=Sof(N32A)=Sof(N31A)=Sof(C33A)=Sof(H33A)=Sof(C31A)=Sof(H31A)=
 Sof(C32A)=Sof(H32A)=1-FVAR(1)
 Sof(N32B)=Sof(H3A)=Sof(N31B)=Sof(C32B)=Sof(H32B)=Sof(C33B)=Sof(H33B)=
 Sof(C31B)=Sof(H31B)=FVAR(1)
7.a Ternary CH refined with riding coordinates:
 C1(H1), C101(H101), C5(H5), C105(H105), C103(H103), C3(H3B), C3(H3A), C7(H7),
 C107(H107)
7.b Aromatic/amide H refined with riding coordinates:
 C11(H11), C51(H51), C42(H42), C13(H13), C111(H111), C43(H43), C143(H143),
 C172(H172), C171(H171), C142(H142), C71(H71), C12(H12), C113(H113), C173(H173),
  C151(H151), C72(H72), C82(H82), C182(H182), C112(H112), C23(H23), C61(H61),
 C73(H73), C83(H83), C183(H183), C123(H123), C161(H161), C133(H133), C21(H21),
 C63(H63), C121(H121), C162(H162), C122(H122), C163(H163), C132(H132), C53(H53),
  C62(H62), C52(H52), C81(H81), C41(H41), C22(H22), C32B(H32B), C152(H152),
 C181(H181), C153(H153), C141(H141), C131(H131), C33B(H33B), C31B(H31B),
 C33A(H33A), C31A(H31A), C32A(H32A)
;
_olex2_date_sample_data_collection 2016-09-12
_olex2_submission_special_instructions 'No special instructions were received'
_oxdiff_exptl_absorpt_empirical_details
;
Empirical correction (ABSPACK) includes:
- Absorption correction using spherical harmonics
- Frame scaling
;
_oxdiff_exptl_absorpt_empirical_full_max 1.607
_oxdiff_exptl_absorpt_empirical_full_min 0.737

loop_
_space_group_symop_operation_xyz
'x, y, z'
'-x, y+1/2, -z'

loop_
_atom_site_label
_atom_site_type_symbol
_atom_site_fract_x
_atom_site_fract_y
_atom_site_fract_z
_atom_site_U_iso_or_equiv
_atom_site_adp_type
_atom_site_occupancy
_atom_site_site_symmetry_order
_atom_site_calc_flag
_atom_site_refinement_flags_posn
_atom_site_refinement_flags_adp
_atom_site_refinement_flags_occupancy
_atom_site_disorder_assembly
_atom_site_disorder_group
Sn2 Sn 0.75859(3) 0.50918(3) 0.86194(2) 0.01712(10) Uani 1 1 d . . . . .
Sn4 Sn 0.26345(3) 0.01122(3) 0.62966(2) 0.01956(11) Uani 1 1 d . . . . .
Sn1 Sn 0.75569(3) 0.98492(2) 0.88284(2) 0.01801(14) Uani 1 1 d . . . . .
Sn3 Sn 0.26017(3) 0.49540(3) 0.61213(2) 0.01822(11) Uani 1 1 d . . . . .
O7 O 0.7041(3) 0.5546(4) 0.78292(16) 0.0189(10) Uani 1 1 d . . . . .
O8 O 0.6019(3) 0.5626(4) 0.70591(16) 0.0225(11) Uani 1 1 d . . . . .
O107 O 0.3164(3) 0.0588(4) 0.70878(18) 0.0219(10) Uani 1 1 d . . . . .
O108 O 0.3961(3) 0.0551(4) 0.79084(16) 0.0231(11) Uani 1 1 d . . . . .
N11 N 0.9698(3) 1.0111(6) 0.88772(17) 0.0205(12) Uani 1 1 d . . . . .
N22 N 0.8995(4) 1.1407(4) 0.9793(2) 0.0197(13) Uani 1 1 d . . . . .
O3 O 0.8306(3) 0.8481(4) 0.85940(16) 0.0202(11) Uani 1 1 d . . . . .
N62 N 0.6249(4) 0.7195(4) 1.01308(19) 0.0194(12) Uani 1 1 d . U . . .
N42 N 0.9512(4) 0.7017(4) 0.8126(2) 0.0189(12) Uani 1 1 d . . . . .
O5 O 0.6820(3) 0.6465(3) 0.88566(16) 0.0191(10) Uani 1 1 d . . . . .
N111 N 0.0446(4) 0.5199(5) 0.61789(18) 0.0213(14) Uani 1 1 d . . . . .
O6 O 0.8098(4) 0.6311(4) 0.95600(18) 0.0281(12) Uani 1 1 d . . . . .
N122 N 0.0932(4) 0.6489(4) 0.5234(2) 0.0201(12) Uani 1 1 d . . . . .
O105 O 0.3402(3) 0.1480(3) 0.60490(16) 0.0214(10) Uani 1 1 d . . . . .
O103 O 0.1877(3) 0.3571(3) 0.63492(16) 0.0208(10) Uani 1 1 d . . . . .
O4 O 0.6999(4) 0.8599(4) 0.78970(19) 0.0292(13) Uani 1 1 d . . . . .
N162 N 0.3719(4) 0.2405(4) 0.4767(2) 0.0219(12) Uani 1 1 d . . . . .
O106 O 0.2142(4) 0.1282(4) 0.53390(19) 0.0352(13) Uani 1 1 d . . . . .
N41 N 0.9345(4) 0.6178(4) 0.8382(2) 0.0202(12) Uani 1 1 d . . . . .
N12 N 1.0295(4) 1.0339(4) 0.93407(19) 0.0178(13) Uani 1 1 d . . . . .
C1 C 0.9656(5) 1.0528(5) 0.9836(2) 0.0170(14) Uani 1 1 d . . . . .
H1 H 1.026062 1.059528 1.012750 0.020 Uiso 1 1 calc R U . . .
N21 N 0.7979(5) 1.1460(5) 0.9479(3) 0.0274(15) Uani 1 1 d . . . . .
N82 N 0.4789(4) 0.4615(4) 0.81655(19) 0.0178(12) Uani 1 1 d . . . . .
C6 C 0.7243(5) 0.6691(5) 0.9323(2) 0.0170(14) Uani 1 1 d . . . . .
C11 C 1.0548(4) 0.9965(8) 0.8511(2) 0.0224(14) Uani 1 1 d . . . . .
H11 H 1.039781 0.978714 0.815453 0.027 Uiso 1 1 calc R U . . .
N141 N 0.0897(4) 0.1270(4) 0.6517(2) 0.0224(12) Uani 1 1 d . . . . .
N121 N 0.2010(5) 0.6545(5) 0.5493(2) 0.0246(14) Uani 1 1 d . . . . .
N142 N 0.0722(4) 0.2078(4) 0.68026(19) 0.0179(11) Uani 1 1 d . . . . .
C51 C 0.4735(5) 0.8952(6) 0.8816(3) 0.0246(15) Uani 1 1 d . U . . .
H51 H 0.457768 0.947863 0.860300 0.029 Uiso 1 1 calc R U . . .
C8 C 0.6206(4) 0.5269(5) 0.7498(2) 0.0158(16) Uani 1 1 d . . . . .
O2 O 0.8901(3) 0.9394(4) 1.04438(16) 0.0238(11) Uani 1 1 d . . . . .
N112 N -0.0257(4) 0.5412(4) 0.5742(2) 0.0186(12) Uani 1 1 d . . . . .
N182 N 0.5392(4) -0.0350(4) 0.67959(19) 0.0183(12) Uani 1 1 d . . . . .
O104 O 0.3093(4) 0.3778(4) 0.7068(2) 0.0345(13) Uani 1 1 d . . . . .
C101 C 0.0272(5) 0.5604(5) 0.5223(3) 0.0203(15) Uani 1 1 d . . . . .
H101 H -0.039346 0.566789 0.495861 0.024 Uiso 1 1 calc R U . . .
N61 N 0.5597(4) 0.6395(5) 1.0168(2) 0.0364(15) Uani 1 1 d . U . . .
C42 C 1.1246(6) 0.6676(6) 0.8528(3) 0.0313(18) Uani 1 1 d . . . . .
H42 H 1.204691 0.669386 0.865050 0.038 Uiso 1 1 calc R U . . .
C108 C 0.3897(5) 0.0262(5) 0.7452(2) 0.0178(16) Uani 1 1 d . . . . .
N171 N 0.3056(5) -0.1480(5) 0.6953(2) 0.0264(15) Uani 1 1 d . . . . .
C13 C 1.1511(5) 1.0360(5) 0.9262(2) 0.0222(15) Uani 1 1 d . . . . .
H13 H 1.210471 1.051327 0.951810 0.027 Uiso 1 1 calc R U . . .
O1 O 0.8039(3) 0.9404(4) 0.96251(17) 0.0211(11) Uani 1 1 d . . . . .
C5 C 0.6638(4) 0.7513(7) 0.9613(2) 0.0170(13) Uani 1 1 d . . . . .
H5 H 0.725530 0.799877 0.967405 0.020 Uiso 1 1 calc R U . . .
C111 C -0.0315(4) 0.5031(8) 0.6578(2) 0.0273(13) Uani 1 1 d . . . . .
H111 H -0.008283 0.487053 0.692904 0.033 Uiso 1 1 calc R U . . .
C43 C 1.0652(6) 0.7339(7) 0.8207(3) 0.037(2) Uani 1 1 d . . . . .
H43 H 1.097547 0.789625 0.807465 0.044 Uiso 1 1 calc R U . . .
C143 C -0.0403(5) 0.2411(6) 0.6740(3) 0.0255(16) Uani 1 1 d . . . . .
H143 H -0.071259 0.295563 0.689407 0.031 Uiso 1 1 calc R U . . .
N71 N 0.7080(5) 0.3480(5) 0.7987(3) 0.0281(15) Uani 1 1 d . . . . .
N52 N 0.5630(4) 0.7948(4) 0.9319(2) 0.0193(12) Uani 1 1 d . . . . .
O102 O 0.0871(4) 0.4461(4) 0.45863(16) 0.0242(11) Uani 1 1 d . . . . .
C106 C 0.2951(5) 0.1706(5) 0.5587(2) 0.0192(13) Uani 1 1 d . . . . .
N51 N 0.5788(4) 0.8766(4) 0.90586(19) 0.0178(12) Uani 1 1 d . . . . .
C172 C 0.3547(6) -0.2896(6) 0.7278(3) 0.0310(17) Uani 1 1 d . . . . .
H172 H 0.350545 -0.353894 0.734602 0.037 Uiso 1 1 calc R U . . .
N172 N 0.4105(4) -0.1433(4) 0.7256(2) 0.0196(13) Uani 1 1 d . . . . .
N131 N 0.0688(4) 0.3501(4) 0.7721(2) 0.0295(13) Uani 1 1 d . . . . .
N132 N 0.1406(4) 0.2737(4) 0.7639(2) 0.0224(13) Uani 1 1 d . . . . .
N161 N 0.4522(4) 0.1715(4) 0.4652(2) 0.0404(17) Uani 1 1 d . U . . .
C171 C 0.2723(5) -0.2359(7) 0.6975(3) 0.0263(18) Uani 1 1 d . . . . .
H171 H 0.202560 -0.259882 0.680959 0.032 Uiso 1 1 calc R U . . .
O101 O 0.1947(3) 0.4501(4) 0.53494(17) 0.0219(11) Uani 1 1 d . . . . .
C105 C 0.3431(4) 0.2599(6) 0.5320(2) 0.0161(14) Uani 1 1 d . . . . .
H105 H 0.276701 0.305732 0.531496 0.019 Uiso 1 1 calc R U . . .
C142 C -0.1024(6) 0.1792(5) 0.6402(3) 0.0279(17) Uani 1 1 d . . . . .
H142 H -0.182827 0.182722 0.628524 0.034 Uiso 1 1 calc R U . . .
C71 C 0.7408(5) 0.2611(8) 0.7933(3) 0.0316(19) Uani 1 1 d . . . . .
H71 H 0.809374 0.235084 0.809755 0.038 Uiso 1 1 calc R U . . .
C12 C 1.1698(4) 1.0116(6) 0.8741(2) 0.0231(13) Uani 1 1 d . . . . .
H12 H 1.243891 1.006125 0.857056 0.028 Uiso 1 1 calc R U . . .
C113 C -0.1445(5) 0.5388(5) 0.5866(3) 0.0289(16) Uani 1 1 d . . . . .
H113 H -0.209437 0.552261 0.563400 0.035 Uiso 1 1 calc R U . . .
C173 C 0.4426(5) -0.2288(5) 0.7455(3) 0.0294(19) Uani 1 1 d . . . . .
H173 H 0.510403 -0.243132 0.766732 0.035 Uiso 1 1 calc R U . . .
N32B N 0.876(3) 0.777(3) 0.7286(18) 0.025(6) Uani 0.34(3) 1 d . U P A 1
C151 C 0.5415(5) 0.4086(5) 0.6054(3) 0.0287(15) Uani 1 1 d . . . . .
H151 H 0.560216 0.463342 0.624408 0.034 Uiso 1 1 calc R U . . .
N81 N 0.5441(3) 0.4831(5) 0.86168(18) 0.0206(14) Uani 1 1 d . . . . .
C4 C 0.7879(5) 0.8235(5) 0.8134(2) 0.0202(15) Uani 1 1 d . . . . .
C72 C 0.6612(6) 0.2113(6) 0.7601(4) 0.047(2) Uani 1 1 d . . . . .
H72 H 0.665959 0.147812 0.751065 0.056 Uiso 1 1 calc R U . . .
N72 N 0.6046(4) 0.3559(4) 0.7673(2) 0.0196(12) Uani 1 1 d . . . . .
C2 C 0.8798(4) 0.9706(5) 0.9986(2) 0.0165(15) Uani 1 1 d . . . . .
C102 C 0.1093(4) 0.4788(5) 0.5033(2) 0.0173(15) Uani 1 1 d . . . . .
C82 C 0.3464(5) 0.4811(6) 0.8799(2) 0.0252(16) Uani 1 1 d . . . . .
H82 H 0.274444 0.485392 0.898723 0.030 Uiso 1 1 calc R U . . .
C182 C 0.6777(4) -0.0066(6) 0.6198(2) 0.0273(14) Uani 1 1 d . . . . .
H182 H 0.751274 0.002231 0.602783 0.033 Uiso 1 1 calc R U . . .
C112 C -0.1512(5) 0.5129(7) 0.6395(3) 0.0353(16) Uani 1 1 d . . . . .
H112 H -0.221047 0.503766 0.659241 0.042 Uiso 1 1 calc R U . . .
C23 C 0.9298(6) 1.2247(6) 1.0001(3) 0.0316(19) Uani 1 1 d . . . . .
H23 H 0.996608 1.237261 1.022336 0.038 Uiso 1 1 calc R U . . .
C61 C 0.5347(6) 0.6360(7) 1.0693(3) 0.050(2) Uani 1 1 d . U . . .
H61 H 0.489566 0.588028 1.084703 0.060 Uiso 1 1 calc R U . . .
C73 C 0.5748(6) 0.2738(5) 0.7433(3) 0.036(2) Uani 1 1 d . . . . .
H73 H 0.509176 0.262242 0.720205 0.043 Uiso 1 1 calc R U . . .
N152 N 0.4453(4) 0.3043(4) 0.56018(19) 0.0160(11) Uani 1 1 d . . . . .
C83 C 0.3591(5) 0.4603(5) 0.8269(3) 0.0215(14) Uani 1 1 d . . . . .
H83 H 0.296809 0.447420 0.802249 0.026 Uiso 1 1 calc R U . . .
C103 C 0.1742(4) 0.2494(7) 0.7095(2) 0.0173(13) Uani 1 1 d . . . . .
H103 H 0.237985 0.201523 0.712042 0.021 Uiso 1 1 calc R U . . .
C183 C 0.6607(4) -0.0302(5) 0.6728(2) 0.0209(13) Uani 1 1 d . . . . .
H183 H 0.720690 -0.040847 0.698950 0.025 Uiso 1 1 calc R U . . .
C3 C 0.8526(5) 0.7446(7) 0.7828(2) 0.0207(14) Uani 1 1 d . . . . .
H3B H 0.793594 0.696048 0.772232 0.025 Uiso 0.66(3) 1 calc R U P A 2
H3A H 0.791905 0.694640 0.778325 0.025 Uiso 0.34(3) 1 calc R U P A 1
C123 C 0.0578(5) 0.7333(6) 0.5042(3) 0.0252(16) Uani 1 1 d . . . . .
H123 H -0.014024 0.745650 0.485325 0.030 Uiso 1 1 calc R U . . .
C161 C 0.4558(6) 0.1748(6) 0.4115(3) 0.040(2) Uani 1 1 d . U . . .
H161 H 0.506917 0.137137 0.391239 0.048 Uiso 1 1 calc R U . . .
C133 C 0.1614(6) 0.2238(6) 0.8089(3) 0.0312(17) Uani 1 1 d . . . . .
H133 H 0.206689 0.168742 0.812089 0.037 Uiso 1 1 calc R U . . .
C21 C 0.7665(6) 1.2371(8) 0.9500(3) 0.038(2) Uani 1 1 d . . . . .
H21 H 0.699903 1.262542 0.931730 0.045 Uiso 1 1 calc R U . . .
C104 C 0.2278(5) 0.3354(5) 0.6815(3) 0.0213(15) Uani 1 1 d . . . . .
C63 C 0.6417(6) 0.7637(7) 1.0610(3) 0.0388(18) Uani 1 1 d . U . . .
H63 H 0.684807 0.819093 1.067130 0.047 Uiso 1 1 calc R U . . .
N151 N 0.4325(4) 0.3886(4) 0.5841(2) 0.0225(12) Uani 1 1 d . . . . .
N31B N 0.951(3) 0.854(2) 0.7256(12) 0.028(5) Uani 0.34(3) 1 d . U P A 1
C121 C 0.2319(5) 0.7457(8) 0.5459(3) 0.0282(17) Uani 1 1 d . . . . .
H121 H 0.302467 0.771075 0.560894 0.034 Uiso 1 1 calc R U . . .
C162 C 0.3768(6) 0.2394(5) 0.3886(3) 0.0383(17) Uani 1 1 d . U . . .
H162 H 0.362607 0.251466 0.352159 0.046 Uiso 1 1 calc R U . . .
C122 C 0.1451(5) 0.7978(6) 0.5172(3) 0.0266(16) Uani 1 1 d . . . . .
H122 H 0.146545 0.861674 0.508796 0.032 Uiso 1 1 calc R U . . .
C163 C 0.3242(6) 0.2814(5) 0.4321(3) 0.0322(16) Uani 1 1 d . U . . .
H163 H 0.266562 0.329182 0.431021 0.039 Uiso 1 1 calc R U . . .
C7 C 0.5392(5) 0.4435(5) 0.7661(2) 0.0178(14) Uani 1 1 d . . . . .
H7 H 0.475872 0.437534 0.738062 0.021 Uiso 1 1 calc R U . . .
C107 C 0.4755(5) -0.0554(5) 0.7293(2) 0.0180(14) Uani 1 1 d . . . . .
H107 H 0.536571 -0.061854 0.758255 0.022 Uiso 1 1 calc R U . . .
C132 C 0.1042(6) 0.2688(7) 0.8484(3) 0.043(2) Uani 1 1 d . . . . .
H132 H 0.102657 0.251810 0.884691 0.052 Uiso 1 1 calc R U . . .
N181 N 0.4774(4) -0.0150(5) 0.63307(18) 0.0233(13) Uani 1 1 d . . . . .
C53 C 0.4495(5) 0.7626(7) 0.9237(3) 0.035(2) Uani 1 1 d . U . . .
H53 H 0.418147 0.706877 0.937339 0.042 Uiso 1 1 calc R U . . .
C62 C 0.5826(8) 0.7108(8) 1.0987(4) 0.057(3) Uani 1 1 d . U . . .
H62 H 0.576190 0.722407 1.135497 0.069 Uiso 1 1 calc R U . . .
C52 C 0.3896(6) 0.8245(6) 0.8926(3) 0.0321(19) Uani 1 1 d . U . . .
H52 H 0.309260 0.821140 0.880836 0.038 Uiso 1 1 calc R U . . .
C81 C 0.4634(4) 0.4950(8) 0.9003(2) 0.0252(15) Uani 1 1 d . . . . .
H81 H 0.482433 0.510278 0.935985 0.030 Uiso 1 1 calc R U . . .
C41 C 1.0404(5) 0.5991(6) 0.8627(3) 0.0244(15) Uani 1 1 d . . . . .
H41 H 1.055240 0.546111 0.883857 0.029 Uiso 1 1 calc R U . . .
C22 C 0.8452(6) 1.2889(7) 0.9828(3) 0.041(2) Uani 1 1 d . . . . .
H22 H 0.841194 1.352632 0.991184 0.049 Uiso 1 1 calc R U . . .
C32B C 0.917(3) 0.778(3) 0.6500(12) 0.042(6) Uani 0.34(3) 1 d . U P A 1
H32B H 0.920290 0.763984 0.613413 0.051 Uiso 0.34(3) 1 calc R U P A 1
C152 C 0.6230(5) 0.3364(5) 0.5953(3) 0.0284(16) Uani 1 1 d . . . . .
H152 H 0.704198 0.333676 0.605755 0.034 Uiso 1 1 calc R U . . .
C181 C 0.5627(4) 0.0014(8) 0.5967(2) 0.0274(13) Uani 1 1 d . . . . .
H181 H 0.547199 0.016141 0.560625 0.033 Uiso 1 1 calc R U . . .
C153 C 0.5593(5) 0.2711(5) 0.5671(3) 0.0262(18) Uani 1 1 d . . . . .
H153 H 0.588577 0.213754 0.554651 0.031 Uiso 1 1 calc R U . . .
C141 C -0.0180(5) 0.1113(5) 0.6277(3) 0.0269(15) Uani 1 1 d . . . . .
H141 H -0.034107 0.060348 0.605104 0.032 Uiso 1 1 calc R U . . .
C131 C 0.0481(6) 0.3450(7) 0.8249(3) 0.044(2) Uani 1 1 d . . . . .
H131 H 0.001225 0.388024 0.843616 0.053 Uiso 1 1 calc R U . . .
C33B C 0.858(3) 0.728(2) 0.6858(10) 0.030(5) Uani 0.34(3) 1 d . U P A 1
H33B H 0.815227 0.671729 0.681310 0.036 Uiso 0.34(3) 1 calc R U P A 1
C31B C 0.972(2) 0.856(3) 0.6740(13) 0.035(6) Uani 0.34(3) 1 d . U P A 1
H31B H 1.017133 0.900987 0.656202 0.042 Uiso 0.34(3) 1 calc R U P A 1
N32A N 0.9030(17) 0.7872(14) 0.7341(7) 0.015(3) Uani 0.66(3) 1 d . U P A 2
N31A N 0.9502(15) 0.8758(9) 0.7386(4) 0.017(2) Uani 0.66(3) 1 d . U P A 2
C33A C 0.9057(13) 0.7554(9) 0.6821(5) 0.023(3) Uani 0.66(3) 1 d . U P A 2
H33A H 0.875752 0.697882 0.669845 0.027 Uiso 0.66(3) 1 calc R U P A 2
C31A C 0.9873(10) 0.8958(10) 0.6887(5) 0.024(3) Uani 0.66(3) 1 d . U P A 2
H31A H 1.026620 0.951252 0.679335 0.029 Uiso 0.66(3) 1 calc R U P A 2
C32A C 0.9591(12) 0.8214(11) 0.6518(4) 0.021(3) Uani 0.66(3) 1 d . U P A 2
H32A H 0.974291 0.819183 0.615026 0.026 Uiso 0.66(3) 1 calc R U P A 2

loop_
_atom_site_aniso_label
_atom_site_aniso_U_11
_atom_site_aniso_U_22
_atom_site_aniso_U_33
_atom_site_aniso_U_23
_atom_site_aniso_U_13
_atom_site_aniso_U_12
Sn2 0.01409(15) 0.0161(3) 0.02101(17) 0.0037(3) -0.00354(13) -0.0019(2)
Sn4 0.01994(16) 0.0147(3) 0.02382(18) 0.0011(2) -0.00656(14) -0.0013(2)
Sn1 0.01257(16) 0.0193(4) 0.02202(19) 0.0043(2) -0.00266(14) -0.00319(19)
Sn3 0.01677(15) 0.0148(3) 0.02296(17) -0.0031(2) -0.00454(13) 0.0021(2)
O7 0.0196(18) 0.019(3) 0.018(2) 0.002(2) -0.0054(16) -0.0090(18)
O8 0.024(2) 0.024(3) 0.019(2) -0.001(2) 0.0008(18) -0.001(2)
O107 0.023(2) 0.016(3) 0.027(2) 0.002(2) -0.0091(18) 0.0113(19)
O108 0.026(2) 0.024(3) 0.019(2) 0.005(2) 0.0021(18) 0.005(2)
N11 0.0157(18) 0.024(3) 0.022(2) -0.003(3) 0.0020(17) -0.008(3)
N22 0.014(2) 0.015(3) 0.029(3) -0.008(3) 0.001(2) -0.001(2)
O3 0.0114(17) 0.027(3) 0.022(2) 0.003(2) -0.0041(16) -0.0039(18)
N62 0.017(2) 0.022(3) 0.019(2) 0.003(2) 0.000(2) 0.004(2)
N42 0.016(2) 0.014(3) 0.027(3) 0.006(2) -0.008(2) -0.004(2)
O5 0.0176(18) 0.013(3) 0.026(2) 0.001(2) -0.0072(17) -0.0006(18)
N111 0.021(2) 0.018(4) 0.025(2) 0.003(2) 0.0030(18) 0.002(2)
O6 0.022(2) 0.041(3) 0.021(2) 0.001(2) -0.0046(19) 0.014(2)
N122 0.016(2) 0.012(3) 0.033(3) 0.003(3) -0.003(2) 0.002(2)
O105 0.0235(19) 0.012(2) 0.028(2) 0.0051(19) -0.0103(17) -0.0075(18)
O103 0.0179(18) 0.018(3) 0.026(2) 0.0022(19) -0.0105(16) -0.0006(18)
O4 0.020(2) 0.041(4) 0.027(2) 0.001(2) -0.0061(19) 0.009(2)
N162 0.015(2) 0.021(3) 0.030(3) -0.011(2) 0.002(2) 0.001(2)
O106 0.035(2) 0.037(3) 0.033(3) 0.010(2) -0.018(2) -0.021(2)
N41 0.019(2) 0.016(3) 0.026(3) 0.007(2) -0.004(2) -0.007(2)
N12 0.0109(19) 0.021(4) 0.021(2) -0.002(2) 0.0011(18) -0.002(2)
C1 0.011(2) 0.018(4) 0.022(3) -0.002(3) -0.003(2) -0.007(3)
N21 0.023(3) 0.015(4) 0.044(4) 0.002(3) -0.008(3) 0.001(3)
N82 0.014(2) 0.017(3) 0.022(2) 0.000(2) 0.0006(19) -0.007(2)
C6 0.015(2) 0.018(4) 0.018(3) 0.005(3) -0.003(2) 0.001(3)
C11 0.024(2) 0.018(4) 0.025(3) -0.003(4) 0.008(2) -0.004(4)
N141 0.025(2) 0.014(3) 0.028(3) -0.008(2) -0.009(2) 0.006(2)
N121 0.019(2) 0.018(4) 0.037(3) 0.006(3) -0.008(2) -0.002(2)
N142 0.015(2) 0.012(3) 0.026(2) -0.003(2) -0.0056(19) -0.003(2)
C51 0.014(2) 0.024(4) 0.036(4) 0.010(3) -0.006(2) 0.001(3)
C8 0.014(2) 0.018(4) 0.016(2) -0.002(3) 0.003(2) 0.002(2)
O2 0.025(2) 0.029(3) 0.017(2) 0.003(2) -0.0007(18) -0.006(2)
N112 0.0127(19) 0.016(3) 0.028(3) 0.004(2) 0.0019(19) 0.001(2)
N182 0.0145(19) 0.012(3) 0.028(2) -0.001(2) -0.0017(19) 0.002(2)
O104 0.031(2) 0.037(3) 0.036(3) 0.009(2) -0.016(2) -0.020(2)
C101 0.016(2) 0.016(4) 0.029(3) 0.000(3) -0.004(2) 0.005(3)
N61 0.022(2) 0.042(4) 0.046(3) 0.023(3) 0.004(2) -0.005(3)
C42 0.017(3) 0.022(4) 0.054(4) 0.012(4) -0.015(3) -0.005(3)
C108 0.015(2) 0.017(5) 0.021(3) 0.004(3) 0.000(2) 0.002(3)
N171 0.017(2) 0.028(4) 0.035(3) 0.009(3) -0.006(2) -0.003(3)
C13 0.011(2) 0.021(4) 0.034(3) 0.004(3) 0.001(2) -0.002(2)
O1 0.0169(18) 0.026(3) 0.020(2) 0.005(2) -0.0039(17) -0.0084(19)
C5 0.013(2) 0.013(3) 0.025(3) 0.006(3) -0.003(2) -0.003(3)
C111 0.032(3) 0.017(3) 0.034(3) 0.002(4) 0.012(2) 0.008(4)
C43 0.028(3) 0.026(5) 0.056(5) 0.015(4) -0.012(3) -0.011(4)
C143 0.018(3) 0.016(4) 0.042(4) -0.009(3) -0.011(3) 0.000(3)
N71 0.020(3) 0.025(4) 0.039(3) -0.009(3) -0.006(3) 0.002(3)
N52 0.013(2) 0.014(3) 0.031(3) 0.006(3) -0.001(2) -0.003(2)
O102 0.032(2) 0.020(3) 0.020(2) 0.000(2) -0.0080(18) 0.003(2)
C106 0.019(3) 0.014(3) 0.024(3) 0.003(3) -0.008(2) -0.001(3)
N51 0.013(2) 0.019(3) 0.022(2) 0.004(2) -0.0002(19) 0.002(2)
C172 0.033(3) 0.013(4) 0.047(4) 0.012(4) -0.002(3) -0.005(3)
N172 0.017(2) 0.016(3) 0.026(3) 0.004(3) -0.005(2) 0.002(2)
N131 0.024(2) 0.029(3) 0.035(3) -0.018(3) -0.003(2) 0.004(2)
N132 0.022(2) 0.022(3) 0.024(3) -0.005(2) 0.000(2) 0.000(2)
N161 0.022(3) 0.041(4) 0.058(4) -0.025(3) -0.010(3) 0.015(3)
C171 0.018(3) 0.018(5) 0.043(4) 0.008(3) -0.006(3) -0.004(3)
O101 0.0196(18) 0.023(3) 0.023(2) -0.003(2) -0.0044(17) 0.0063(18)
C105 0.011(2) 0.012(4) 0.025(3) -0.001(3) -0.004(2) -0.002(3)
C142 0.019(3) 0.020(4) 0.044(4) -0.006(3) -0.014(3) -0.001(3)
C71 0.020(3) 0.025(5) 0.050(5) -0.003(4) -0.006(3) 0.003(4)
C12 0.016(2) 0.022(4) 0.031(3) 0.003(4) 0.008(2) 0.003(3)
C113 0.014(2) 0.025(4) 0.047(4) -0.005(3) 0.004(3) 0.003(3)
C173 0.022(3) 0.015(5) 0.052(4) 0.014(4) -0.004(3) 0.004(3)
N32B 0.023(13) 0.023(11) 0.029(10) 0.001(8) -0.002(10) -0.003(9)
C151 0.020(3) 0.024(4) 0.042(4) -0.009(3) -0.011(3) -0.002(3)
N81 0.0160(18) 0.025(4) 0.021(2) -0.004(3) 0.0018(17) -0.006(2)
C4 0.009(2) 0.024(4) 0.027(3) 0.005(3) -0.001(2) -0.007(3)
C72 0.043(4) 0.016(4) 0.082(6) -0.014(4) -0.009(4) 0.004(4)
N72 0.019(2) 0.018(3) 0.021(3) -0.004(3) 0.001(2) -0.001(2)
C2 0.013(2) 0.014(4) 0.024(3) -0.006(3) 0.004(2) 0.001(2)
C102 0.016(2) 0.013(4) 0.024(3) 0.006(3) 0.000(2) -0.001(2)
C82 0.018(2) 0.023(4) 0.035(3) 0.006(3) 0.009(2) -0.002(3)
C182 0.022(2) 0.021(4) 0.039(3) -0.005(3) 0.010(2) 0.002(3)
C112 0.025(3) 0.035(4) 0.047(3) 0.003(4) 0.016(3) -0.007(3)
C23 0.025(3) 0.022(5) 0.047(4) -0.004(4) -0.006(3) -0.003(3)
C61 0.019(3) 0.077(5) 0.054(4) 0.045(4) 0.010(3) 0.010(3)
C73 0.035(3) 0.019(5) 0.052(4) -0.018(4) -0.012(3) -0.007(3)
N152 0.014(2) 0.010(3) 0.024(2) -0.001(2) -0.0032(19) 0.0014(19)
C83 0.013(2) 0.017(4) 0.034(3) 0.002(3) 0.001(2) -0.004(2)
C103 0.018(2) 0.017(3) 0.017(3) -0.004(3) -0.007(2) 0.002(3)
C183 0.017(2) 0.010(3) 0.036(3) -0.004(3) -0.001(2) 0.001(2)
C3 0.022(2) 0.018(4) 0.022(3) 0.003(3) -0.008(2) -0.004(4)
C123 0.023(3) 0.023(5) 0.029(3) -0.001(3) -0.005(3) 0.003(3)
C161 0.023(3) 0.053(6) 0.045(4) -0.038(4) 0.011(3) -0.009(3)
C133 0.036(3) 0.031(4) 0.027(3) 0.005(3) -0.003(3) -0.006(3)
C21 0.027(3) 0.022(5) 0.063(5) 0.004(4) -0.004(4) 0.002(4)
C104 0.016(3) 0.017(4) 0.030(3) -0.002(3) -0.001(2) -0.001(3)
C63 0.039(3) 0.047(5) 0.030(3) -0.003(3) -0.004(3) 0.018(3)
N151 0.014(2) 0.021(3) 0.033(3) -0.012(2) -0.005(2) 0.001(2)
N31B 0.013(7) 0.034(10) 0.038(9) 0.003(8) 0.009(8) 0.001(7)
C121 0.025(3) 0.020(4) 0.040(4) 0.003(4) 0.002(3) -0.003(4)
C162 0.059(4) 0.029(4) 0.027(4) -0.009(3) 0.011(3) -0.008(4)
C122 0.026(3) 0.012(4) 0.041(4) 0.004(3) 0.000(3) 0.005(3)
C163 0.047(4) 0.021(4) 0.029(3) 0.003(3) 0.006(3) -0.001(3)
C7 0.016(3) 0.019(4) 0.019(3) -0.004(3) -0.002(2) -0.002(2)
C107 0.017(2) 0.014(4) 0.023(3) 0.004(3) -0.004(2) -0.001(3)
C132 0.035(4) 0.066(6) 0.029(4) -0.003(4) 0.005(3) -0.016(4)
N181 0.021(2) 0.021(4) 0.028(2) 0.006(3) -0.0016(18) 0.000(3)
C53 0.013(3) 0.022(5) 0.069(6) 0.013(4) -0.010(3) -0.010(3)
C62 0.047(5) 0.088(7) 0.037(4) 0.020(4) 0.008(4) 0.032(4)
C52 0.013(3) 0.027(4) 0.056(5) 0.011(4) -0.013(3) -0.003(3)
C81 0.022(2) 0.029(4) 0.025(3) -0.001(4) 0.008(2) -0.007(4)
C41 0.021(3) 0.022(4) 0.029(3) 0.010(3) -0.006(3) -0.001(3)
C22 0.031(4) 0.021(4) 0.070(5) -0.008(4) -0.008(4) -0.003(3)
C32B 0.038(12) 0.052(14) 0.038(10) 0.005(9) 0.016(10) -0.005(10)
C152 0.015(3) 0.025(4) 0.045(4) -0.004(3) -0.011(3) 0.001(3)
C181 0.030(3) 0.024(4) 0.028(3) 0.001(4) 0.005(2) -0.001(4)
C153 0.014(3) 0.017(5) 0.047(4) -0.002(3) -0.005(3) 0.009(3)
C141 0.024(3) 0.023(4) 0.033(3) -0.005(3) -0.012(3) -0.002(3)
C131 0.021(3) 0.057(5) 0.054(5) -0.038(4) 0.005(3) -0.005(3)
C33B 0.038(12) 0.030(11) 0.023(9) -0.001(8) 0.006(9) 0.006(8)
C31B 0.027(10) 0.038(13) 0.039(11) 0.014(10) 0.006(10) 0.006(9)
N32A 0.018(7) 0.015(6) 0.013(4) -0.004(4) -0.009(4) 0.000(4)
N31A 0.025(4) 0.012(5) 0.014(4) 0.002(3) 0.002(4) -0.003(4)
C33A 0.034(6) 0.023(6) 0.011(5) -0.001(4) -0.006(5) 0.005(5)
C31A 0.022(5) 0.024(6) 0.026(5) 0.008(4) 0.006(4) 0.005(4)
C32A 0.024(6) 0.033(7) 0.007(4) 0.001(4) 0.001(4) 0.003(5)

loop_
_atom_type_symbol
_atom_type_description
_atom_type_scat_dispersion_real
_atom_type_scat_dispersion_imag
_atom_type_scat_source
C C 0.0033 0.0016 'International Tables Vol C Tables 4.2.6.8 and 6.1.1.4'
H H 0.0000 0.0000 'International Tables Vol C Tables 4.2.6.8 and 6.1.1.4'
N N 0.0061 0.0033 'International Tables Vol C Tables 4.2.6.8 and 6.1.1.4'
O O 0.0106 0.0060 'International Tables Vol C Tables 4.2.6.8 and 6.1.1.4'
Sn Sn -0.6537 1.4246 'International Tables Vol C Tables 4.2.6.8 and 6.1.1.4'

loop_
_exptl_crystal_face_index_h
_exptl_crystal_face_index_k
_exptl_crystal_face_index_l
_exptl_crystal_face_perp_dist
-13 -5 16 0.0858
4 -11 27 0.0274
6 -14 21 0.0374
-1 -14 25 0.0243
4 -9 29 0.0285
15 -2 -2 0.0797
-2 16 -19 0.0551
-1 -18 -16 0.1367
4 18 11 0.1013
3 15 -22 0.0606
-1 -13 -26 0.1399
-1 -3 -34 0.1179
5 9 -29 0.0631
9 -12 -20 0.1149
11 14 -7 0.0879
-1 13 -27 0.0412
-1 11 -29 0.0499
12 2 -21 0.0832
12 8 15 0.0852
-12 -1 22 0.0434
-6 10 -26 0.0702
-7 9 -27 0.0802
-7 -6 29 0.0247
13 -1 -21 0.0844
13 -10 -2 0.0753
-9 -3 28 0.0297
-8 14 -16 0.0524
12 0 23 0.0661
-2 10 -30 0.0560
-13 11 -4 0.0609
14 -8 -11 0.0795
-2 14 -24 0.0395
1 -13 27 0.0181
13 8 8 0.0813
9 -14 15 0.0488

loop_
_geom_angle_atom_site_label_1
_geom_angle_atom_site_label_2
_geom_angle_atom_site_label_3
_geom_angle
_geom_angle_site_symmetry_1
_geom_angle_site_symmetry_3
_geom_angle_publ_flag
O7 Sn2 Sn1 76.57(13) . . ?
O7 Sn2 O5 82.79(17) . . ?
O7 Sn2 N41 79.04(16) . . ?
O7 Sn2 N71 71.7(2) . . ?
O7 Sn2 N81 77.39(15) . . ?
O5 Sn2 Sn1 25.46(10) . . ?
O5 Sn2 N41 79.87(16) . . ?
O5 Sn2 N71 142.21(16) . . ?
O5 Sn2 N81 75.79(19) . . ?
N41 Sn2 Sn1 54.59(13) . . ?
N41 Sn2 N71 120.34(17) . . ?
N71 Sn2 Sn1 148.15(14) . . ?
N81 Sn2 Sn1 98.52(17) . . ?
N81 Sn2 N41 147.9(2) . . ?
N81 Sn2 N71 71.79(18) . . ?
O107 Sn4 Sn3 75.17(13) . . ?
O107 Sn4 O105 82.94(17) . . ?
O107 Sn4 N141 78.39(15) . . ?
O107 Sn4 N171 71.71(19) . . ?
O107 Sn4 N181 76.33(16) . . ?
O105 Sn4 Sn3 26.75(10) . . ?
O105 Sn4 N141 77.84(15) . . ?
O105 Sn4 N171 143.59(16) . . ?
O105 Sn4 N181 76.33(19) . . ?
N141 Sn4 Sn3 51.46(12) . . ?
N141 Sn4 N171 120.21(16) . . ?
N171 Sn4 Sn3 146.88(14) . . ?
N181 Sn4 Sn3 99.32(17) . . ?
N181 Sn4 N141 145.7(2) . . ?
N181 Sn4 N171 72.63(18) . . ?
N11 Sn1 Sn2 98.80(19) . . ?
N11 Sn1 N21 72.1(2) . . ?
N11 Sn1 N51 147.1(2) . . ?
O3 Sn1 Sn2 25.09(9) . . ?
O3 Sn1 N11 77.0(2) . . ?
O3 Sn1 N21 143.79(16) . . ?
O3 Sn1 N51 79.57(16) . . ?
N21 Sn1 Sn2 147.97(13) . . ?
O1 Sn1 Sn2 76.91(14) . . ?
O1 Sn1 N11 76.63(15) . . ?
O1 Sn1 O3 83.86(17) . . ?
O1 Sn1 N21 71.1(2) . . ?
O1 Sn1 N51 78.14(16) . . ?
N51 Sn1 Sn2 54.69(12) . . ?
N51 Sn1 N21 118.54(16) . . ?
N111 Sn3 Sn4 98.29(16) . . ?
N111 Sn3 N121 72.37(18) . . ?
N111 Sn3 N151 147.88(19) . . ?
O103 Sn3 Sn4 25.01(10) . . ?
O103 Sn3 N111 75.48(18) . . ?
O103 Sn3 N121 141.00(16) . . ?
O103 Sn3 N151 79.33(16) . . ?
N121 Sn3 Sn4 146.82(13) . . ?
O101 Sn3 Sn4 75.91(14) . . ?
O101 Sn3 N111 77.10(15) . . ?
O101 Sn3 O103 80.86(17) . . ?
O101 Sn3 N121 71.00(19) . . ?
O101 Sn3 N151 79.53(15) . . ?
N151 Sn3 Sn4 54.42(13) . . ?
N151 Sn3 N121 119.72(17) . . ?
C8 O7 Sn2 132.8(4) . . ?
C108 O107 Sn4 133.2(4) . . ?
N12 N11 Sn1 123.1(3) . . ?
C11 N11 Sn1 130.3(4) . . ?
C11 N11 N12 106.1(4) . . ?
N21 N22 C1 120.1(6) . . ?
C23 N22 C1 128.1(5) . . ?
C23 N22 N21 111.7(6) . . ?
C4 O3 Sn1 110.2(4) . . ?
N61 N62 C5 119.7(6) . . ?
N61 N62 C63 113.3(5) . . ?
C63 N62 C5 126.9(7) . . ?
N41 N42 C3 120.1(5) . . ?
C43 N42 N41 111.1(6) . . ?
C43 N42 C3 128.8(7) . . ?
C6 O5 Sn2 109.0(4) . . ?
N112 N111 Sn3 122.5(3) . . ?
C111 N111 Sn3 130.9(4) . . ?
C111 N111 N112 105.9(4) . . ?
N121 N122 C101 119.9(6) . . ?
C123 N122 N121 111.5(6) . . ?
C123 N122 C101 128.5(5) . . ?
C106 O105 Sn4 108.9(4) . . ?
C104 O103 Sn3 109.2(4) . . ?
N161 N162 C105 119.6(6) . . ?
C163 N162 N161 112.8(5) . . ?
C163 N162 C105 127.5(6) . . ?
N42 N41 Sn2 138.0(4) . . ?
C41 N41 Sn2 115.9(4) . . ?
C41 N41 N42 105.1(5) . . ?
N11 N12 C1 121.7(4) . . ?
N11 N12 C13 110.5(4) . . ?
C13 N12 C1 127.8(5) . . ?
N22 C1 N12 110.5(5) . . ?
N22 C1 H1 107.8 . . ?
N22 C1 C2 110.9(4) . . ?
N12 C1 H1 107.8 . . ?
N12 C1 C2 111.8(5) . . ?
C2 C1 H1 107.8 . . ?
N22 N21 Sn1 114.1(4) . . ?
C21 N21 Sn1 139.6(6) . . ?
C21 N21 N22 104.1(6) . . ?
N81 N82 C7 120.4(4) . . ?
C83 N82 N81 110.7(4) . . ?
C83 N82 C7 128.8(5) . . ?
O5 C6 C5 117.4(5) . . ?
O6 C6 O5 126.0(7) . . ?
O6 C6 C5 116.6(6) . . ?
N11 C11 H11 125.0 . . ?
N11 C11 C12 110.1(5) . . ?
C12 C11 H11 125.0 . . ?
N142 N141 Sn4 139.0(4) . . ?
C141 N141 Sn4 117.1(4) . . ?
C141 N141 N142 103.8(5) . . ?
N122 N121 Sn3 114.4(4) . . ?
C121 N121 Sn3 138.8(5) . . ?
C121 N121 N122 104.5(6) . . ?
N141 N142 C103 119.0(5) . . ?
C143 N142 N141 112.1(5) . . ?
C143 N142 C103 128.7(6) . . ?
N51 C51 H51 124.8 . . ?
N51 C51 C52 110.3(6) . . ?
C52 C51 H51 124.8 . . ?
O7 C8 C7 118.9(5) . . ?
O8 C8 O7 123.5(6) . . ?
O8 C8 C7 117.6(5) . . ?
N111 N112 C101 121.2(4) . . ?
C113 N112 N111 110.9(5) . . ?
C113 N112 C101 127.9(5) . . ?
C183 N182 C107 127.4(5) . . ?
C183 N182 N181 111.6(4) . . ?
N181 N182 C107 121.0(4) . . ?
N122 C101 H101 107.6 . . ?
N122 C101 C102 110.9(4) . . ?
N112 C101 N122 110.9(5) . . ?
N112 C101 H101 107.6 . . ?
N112 C101 C102 112.2(5) . . ?
C102 C101 H101 107.6 . . ?
C61 N61 N62 102.6(7) . . ?
C43 C42 H42 127.2 . . ?
C41 C42 H42 127.2 . . ?
C41 C42 C43 105.6(6) . . ?
O107 C108 C107 118.0(5) . . ?
O108 C108 O107 124.2(6) . . ?
O108 C108 C107 117.8(5) . . ?
N172 N171 Sn4 114.0(4) . . ?
C171 N171 Sn4 138.5(5) . . ?
C171 N171 N172 105.1(6) . . ?
N12 C13 H13 126.3 . . ?
C12 C13 N12 107.3(5) . . ?
C12 C13 H13 126.3 . . ?
C2 O1 Sn1 133.9(4) . . ?
N62 C5 C6 108.7(7) . . ?
N62 C5 H5 107.5 . . ?
N62 C5 N52 110.1(4) . . ?
C6 C5 H5 107.5 . . ?
N52 C5 C6 115.1(5) . . ?
N52 C5 H5 107.5 . . ?
N111 C111 H111 124.9 . . ?
N111 C111 C112 110.2(6) . . ?
C112 C111 H111 124.9 . . ?
N42 C43 C42 106.5(7) . . ?
N42 C43 H43 126.7 . . ?
C42 C43 H43 126.7 . . ?
N142 C143 H143 126.4 . . ?
N142 C143 C142 107.2(7) . . ?
C142 C143 H143 126.4 . . ?
C71 N71 Sn2 141.1(5) . . ?
C71 N71 N72 104.5(6) . . ?
N72 N71 Sn2 113.7(4) . . ?
N51 N52 C5 120.2(5) . . ?
N51 N52 C53 110.5(6) . . ?
C53 N52 C5 129.2(7) . . ?
O105 C106 C105 117.5(5) . . ?
O106 C106 O105 126.1(6) . . ?
O106 C106 C105 116.4(6) . . ?
C51 N51 Sn1 116.5(4) . . ?
C51 N51 N52 105.7(5) . . ?
N52 N51 Sn1 137.2(4) . . ?
C171 C172 H172 126.8 . . ?
C173 C172 H172 126.8 . . ?
C173 C172 C171 106.3(7) . . ?
N171 N172 C107 119.4(6) . . ?
C173 N172 N171 111.6(6) . . ?
C173 N172 C107 128.7(5) . . ?
C131 N131 N132 102.3(6) . . ?
N131 N132 C103 119.3(6) . . ?
C133 N132 N131 112.9(5) . . ?
C133 N132 C103 127.4(6) . . ?
C161 N161 N162 102.4(6) . . ?
N171 C171 C172 111.3(6) . . ?
N171 C171 H171 124.3 . . ?
C172 C171 H171 124.3 . . ?
C102 O101 Sn3 133.4(4) . . ?
N162 C105 C106 109.7(6) . . ?
N162 C105 H105 107.0 . . ?
N162 C105 N152 110.9(4) . . ?
C106 C105 H105 107.0 . . ?
N152 C105 C106 115.0(5) . . ?
N152 C105 H105 107.0 . . ?
C143 C142 H142 127.8 . . ?
C141 C142 C143 104.4(6) . . ?
C141 C142 H142 127.8 . . ?
N71 C71 H71 124.1 . . ?
N71 C71 C72 111.9(7) . . ?
C72 C71 H71 124.1 . . ?
C11 C12 H12 127.0 . . ?
C13 C12 C11 106.0(4) . . ?
C13 C12 H12 127.0 . . ?
N112 C113 H113 126.5 . . ?
N112 C113 C112 107.1(6) . . ?
C112 C113 H113 126.5 . . ?
C172 C173 H173 127.2 . . ?
N172 C173 C172 105.6(6) . . ?
N172 C173 H173 127.2 . . ?
N31B N32B C3 115(3) . . ?
C33B N32B C3 124(3) . . ?
C33B N32B N31B 118(4) . . ?
N151 C151 H151 124.6 . . ?
N151 C151 C152 110.7(6) . . ?
C152 C151 H151 124.6 . . ?
N82 N81 Sn2 123.3(3) . . ?
C81 N81 Sn2 130.8(4) . . ?
C81 N81 N82 105.6(4) . . ?
O3 C4 C3 118.3(5) . . ?
O4 C4 O3 125.7(7) . . ?
O4 C4 C3 115.9(6) . . ?
C71 C72 H72 126.8 . . ?
C73 C72 C71 106.3(8) . . ?
C73 C72 H72 126.8 . . ?
N71 N72 C7 119.7(6) . . ?
C73 N72 N71 111.9(6) . . ?
C73 N72 C7 128.3(5) . . ?
O2 C2 C1 116.7(5) . . ?
O2 C2 O1 124.9(6) . . ?
O1 C2 C1 118.4(5) . . ?
O102 C102 C101 116.8(5) . . ?
O102 C102 O101 124.5(6) . . ?
O101 C102 C101 118.6(5) . . ?
C83 C82 H82 127.1 . . ?
C83 C82 C81 105.8(4) . . ?
C81 C82 H82 127.1 . . ?
C183 C182 H182 127.0 . . ?
C183 C182 C181 106.0(5) . . ?
C181 C182 H182 127.0 . . ?
C111 C112 H112 127.1 . . ?
C113 C112 C111 105.9(5) . . ?
C113 C112 H112 127.1 . . ?
N22 C23 H23 126.0 . . ?
N22 C23 C22 107.9(6) . . ?
C22 C23 H23 126.0 . . ?
N61 C61 H61 123.2 . . ?
N61 C61 C62 113.6(8) . . ?
C62 C61 H61 123.2 . . ?
C72 C73 H73 127.3 . . ?
N72 C73 C72 105.3(6) . . ?
N72 C73 H73 127.3 . . ?
N151 N152 C105 120.6(5) . . ?
N151 N152 C153 111.1(5) . . ?
C153 N152 C105 128.3(6) . . ?
N82 C83 C82 107.4(5) . . ?
N82 C83 H83 126.3 . . ?
C82 C83 H83 126.3 . . ?
N142 C103 H103 107.5 . . ?
N142 C103 C104 113.7(5) . . ?
N132 C103 N142 110.6(4) . . ?
N132 C103 H103 107.5 . . ?
N132 C103 C104 109.8(7) . . ?
C104 C103 H103 107.5 . . ?
N182 C183 C182 106.4(5) . . ?
N182 C183 H183 126.8 . . ?
C182 C183 H183 126.8 . . ?
N42 C3 N32B 117.5(17) . . ?
N42 C3 C4 114.1(5) . . ?
N42 C3 H3B 109.4 . . ?
N42 C3 H3A 105.1 . . ?
N42 C3 N32A 107.6(9) . . ?
N32B C3 C4 109(2) . . ?
N32B C3 H3A 105.1 . . ?
C4 C3 H3B 109.4 . . ?
C4 C3 H3A 105.1 . . ?
N32A C3 C4 106.9(10) . . ?
N32A C3 H3B 109.4 . . ?
N122 C123 H123 125.8 . . ?
N122 C123 C122 108.4(6) . . ?
C122 C123 H123 125.8 . . ?
N161 C161 H161 123.1 . . ?
N161 C161 C162 113.8(6) . . ?
C162 C161 H161 123.1 . . ?
N132 C133 H133 126.9 . . ?
C132 C133 N132 106.3(7) . . ?
C132 C133 H133 126.9 . . ?
N21 C21 H21 124.0 . . ?
N21 C21 C22 111.9(8) . . ?
C22 C21 H21 124.0 . . ?
O103 C104 C103 118.4(5) . . ?
O104 C104 O103 125.4(7) . . ?
O104 C104 C103 116.2(6) . . ?
N62 C63 H63 126.8 . . ?
N62 C63 C62 106.5(8) . . ?
C62 C63 H63 126.8 . . ?
C151 N151 Sn3 116.0(4) . . ?
C151 N151 N152 105.2(5) . . ?
N152 N151 Sn3 137.5(3) . . ?
C31B N31B N32B 101(3) . . ?
N121 C121 H121 124.1 . . ?
N121 C121 C122 111.8(7) . . ?
C122 C121 H121 124.1 . . ?
C161 C162 H162 128.0 . . ?
C163 C162 C161 104.0(6) . . ?
C163 C162 H162 128.0 . . ?
C123 C122 C121 103.9(7) . . ?
C123 C122 H122 128.1 . . ?
C121 C122 H122 128.1 . . ?
N162 C163 C162 107.0(6) . . ?
N162 C163 H163 126.5 . . ?
C162 C163 H163 126.5 . . ?
N82 C7 C8 111.6(5) . . ?
N82 C7 H7 107.0 . . ?
C8 C7 H7 107.0 . . ?
N72 C7 N82 111.8(5) . . ?
N72 C7 C8 112.0(4) . . ?
N72 C7 H7 107.0 . . ?
N182 C107 C108 111.8(5) . . ?
N182 C107 H107 107.5 . . ?
C108 C107 H107 107.5 . . ?
N172 C107 N182 111.4(5) . . ?
N172 C107 C108 110.9(4) . . ?
N172 C107 H107 107.5 . . ?
C133 C132 H132 126.8 . . ?
C133 C132 C131 106.3(7) . . ?
C131 C132 H132 126.8 . . ?
N182 N181 Sn4 122.9(3) . . ?
C181 N181 Sn4 131.1(4) . . ?
C181 N181 N182 105.0(4) . . ?
N52 C53 H53 125.9 . . ?
C52 C53 N52 108.3(7) . . ?
C52 C53 H53 125.9 . . ?
C61 C62 H62 128.0 . . ?
C63 C62 C61 104.1(8) . . ?
C63 C62 H62 128.0 . . ?
C51 C52 H52 127.4 . . ?
C53 C52 C51 105.2(6) . . ?
C53 C52 H52 127.4 . . ?
N81 C81 C82 110.4(5) . . ?
N81 C81 H81 124.8 . . ?
C82 C81 H81 124.8 . . ?
N41 C41 C42 111.6(6) . . ?
N41 C41 H41 124.2 . . ?
C42 C41 H41 124.2 . . ?
C23 C22 C21 104.3(8) . . ?
C23 C22 H22 127.8 . . ?
C21 C22 H22 127.8 . . ?
C33B C32B H32B 124.4 . . ?
C33B C32B C31B 111(3) . . ?
C31B C32B H32B 124.4 . . ?
C151 C152 H152 127.2 . . ?
C153 C152 C151 105.5(5) . . ?
C153 C152 H152 127.2 . . ?
C182 C181 H181 124.5 . . ?
N181 C181 C182 111.0(5) . . ?
N181 C181 H181 124.5 . . ?
N152 C153 H153 126.3 . . ?
C152 C153 N152 107.5(6) . . ?
C152 C153 H153 126.3 . . ?
N141 C141 C142 112.5(6) . . ?
N141 C141 H141 123.8 . . ?
C142 C141 H141 123.8 . . ?
N131 C131 C132 112.1(7) . . ?
N131 C131 H131 123.9 . . ?
C132 C131 H131 123.9 . . ?
N32B C33B C32B 101(3) . . ?
N32B C33B H33B 129.6 . . ?
C32B C33B H33B 129.6 . . ?
N31B C31B C32B 109(3) . . ?
N31B C31B H31B 125.6 . . ?
C32B C31B H31B 125.6 . . ?
N31A N32A C3 117.7(13) . . ?
N31A N32A C33A 111.5(15) . . ?
C33A N32A C3 130.7(14) . . ?
C31A N31A N32A 104.1(11) . . ?
N32A C33A H33A 125.9 . . ?
C32A C33A N32A 108.2(11) . . ?
C32A C33A H33A 125.9 . . ?
N31A C31A H31A 124.2 . . ?
N31A C31A C32A 111.5(9) . . ?
C32A C31A H31A 124.2 . . ?
C33A C32A C31A 104.6(9) . . ?
C33A C32A H32A 127.7 . . ?
C31A C32A H32A 127.7 . . ?

loop_
_geom_bond_atom_site_label_1
_geom_bond_atom_site_label_2
_geom_bond_distance
_geom_bond_site_symmetry_2
_geom_bond_publ_flag
Sn2 Sn1 6.7752(5) . ?
Sn2 O7 2.137(4) . ?
Sn2 O5 2.209(5) . ?
Sn2 N41 2.557(5) . ?
Sn2 N71 2.823(7) . ?
Sn2 N81 2.396(4) . ?
Sn4 Sn3 6.8888(6) . ?
Sn4 O107 2.145(5) . ?
Sn4 O105 2.210(4) . ?
Sn4 N141 2.591(5) . ?
Sn4 N171 2.818(6) . ?
Sn4 N181 2.391(4) . ?
Sn1 N11 2.394(4) . ?
Sn1 O3 2.193(5) . ?
Sn1 N21 2.832(7) . ?
Sn1 O1 2.131(4) . ?
Sn1 N51 2.558(5) . ?
Sn3 N111 2.412(4) . ?
Sn3 O103 2.198(5) . ?
Sn3 N121 2.814(6) . ?
Sn3 O101 2.132(4) . ?
Sn3 N151 2.539(5) . ?
O7 C8 1.285(7) . ?
O8 C8 1.215(7) . ?
O107 C108 1.287(7) . ?
O108 C108 1.204(7) . ?
N11 N12 1.353(6) . ?
N11 C11 1.333(6) . ?
N22 C1 1.448(9) . ?
N22 N21 1.355(8) . ?
N22 C23 1.340(9) . ?
O3 C4 1.274(7) . ?
N62 N61 1.349(8) . ?
N62 C5 1.433(7) . ?
N62 C63 1.352(8) . ?
N42 N41 1.362(8) . ?
N42 C43 1.351(8) . ?
N42 C3 1.441(8) . ?
O5 C6 1.278(7) . ?
N111 N112 1.356(6) . ?
N111 C111 1.330(6) . ?
O6 C6 1.228(7) . ?
N122 N121 1.345(7) . ?
N122 C101 1.453(9) . ?
N122 C123 1.345(9) . ?
O105 C106 1.282(7) . ?
O103 C104 1.268(7) . ?
O4 C4 1.240(8) . ?
N162 N161 1.355(7) . ?
N162 C105 1.439(7) . ?
N162 C163 1.347(8) . ?
O106 C106 1.231(7) . ?
N41 C41 1.335(7) . ?
N12 C1 1.450(7) . ?
N12 C13 1.361(6) . ?
C1 H1 0.9800 . ?
C1 C2 1.553(9) . ?
N21 C21 1.340(12) . ?
N82 N81 1.355(6) . ?
N82 C83 1.352(6) . ?
N82 C7 1.450(7) . ?
C6 C5 1.530(11) . ?
C11 H11 0.9300 . ?
C11 C12 1.399(8) . ?
N141 N142 1.364(7) . ?
N141 C141 1.338(7) . ?
N121 C121 1.342(12) . ?
N142 C143 1.336(7) . ?
N142 C103 1.453(8) . ?
C51 H51 0.9300 . ?
C51 N51 1.326(7) . ?
C51 C52 1.396(10) . ?
C8 C7 1.544(9) . ?
O2 C2 1.221(7) . ?
N112 C101 1.446(7) . ?
N112 C113 1.353(6) . ?
N182 C183 1.357(6) . ?
N182 C107 1.458(7) . ?
N182 N181 1.359(6) . ?
O104 C104 1.242(8) . ?
C101 H101 0.9800 . ?
C101 C102 1.549(8) . ?
N61 C61 1.334(9) . ?
C42 H42 0.9300 . ?
C42 C43 1.389(11) . ?
C42 C41 1.370(10) . ?
C108 C107 1.552(9) . ?
N171 N172 1.371(7) . ?
N171 C171 1.303(11) . ?
C13 H13 0.9300 . ?
C13 C12 1.356(8) . ?
O1 C2 1.288(7) . ?
C5 H5 0.9800 . ?
C5 N52 1.457(8) . ?
C111 H111 0.9300 . ?
C111 C112 1.397(8) . ?
C43 H43 0.9300 . ?
C143 H143 0.9300 . ?
C143 C142 1.387(10) . ?
N71 C71 1.294(12) . ?
N71 N72 1.374(8) . ?
N52 N51 1.340(8) . ?
N52 C53 1.346(8) . ?
O102 C102 1.221(7) . ?
C106 C105 1.529(10) . ?
C172 H172 0.9300 . ?
C172 C171 1.396(10) . ?
C172 C173 1.365(10) . ?
N172 C173 1.355(9) . ?
N172 C107 1.442(9) . ?
N131 N132 1.361(7) . ?
N131 C131 1.333(9) . ?
N132 C103 1.446(7) . ?
N132 C133 1.338(8) . ?
N161 C161 1.333(9) . ?
C171 H171 0.9300 . ?
O101 C102 1.282(7) . ?
C105 H105 0.9800 . ?
C105 N152 1.459(8) . ?
C142 H142 0.9300 . ?
C142 C141 1.380(9) . ?
C71 H71 0.9300 . ?
C71 C72 1.387(11) . ?
C12 H12 0.9300 . ?
C113 H113 0.9300 . ?
C113 C112 1.364(9) . ?
C173 H173 0.9300 . ?
N32B C3 1.45(5) . ?
N32B N31B 1.37(4) . ?
N32B C33B 1.28(4) . ?
C151 H151 0.9300 . ?
C151 N151 1.336(7) . ?
C151 C152 1.389(9) . ?
N81 C81 1.330(6) . ?
C4 C3 1.537(11) . ?
C72 H72 0.9300 . ?
C72 C73 1.363(11) . ?
N72 C73 1.348(9) . ?
N72 C7 1.438(9) . ?
C82 H82 0.9300 . ?
C82 C83 1.355(8) . ?
C82 C81 1.393(8) . ?
C182 H182 0.9300 . ?
C182 C183 1.372(8) . ?
C182 C181 1.388(8) . ?
C112 H112 0.9300 . ?
C23 H23 0.9300 . ?
C23 C22 1.368(11) . ?
C61 H61 0.9300 . ?
C61 C62 1.387(13) . ?
C73 H73 0.9300 . ?
N152 N151 1.345(7) . ?
N152 C153 1.352(7) . ?
C83 H83 0.9300 . ?
C103 H103 0.9800 . ?
C103 C104 1.528(10) . ?
C183 H183 0.9300 . ?
C3 H3B 0.9800 . ?
C3 H3A 0.9800 . ?
C3 N32A 1.47(2) . ?
C123 H123 0.9300 . ?
C123 C122 1.364(10) . ?
C161 H161 0.9300 . ?
C161 C162 1.380(10) . ?
C133 H133 0.9300 . ?
C133 C132 1.337(10) . ?
C21 H21 0.9300 . ?
C21 C22 1.390(11) . ?
C63 H63 0.9300 . ?
C63 C62 1.373(12) . ?
N31B C31B 1.30(4) . ?
C121 H121 0.9300 . ?
C121 C122 1.396(10) . ?
C162 H162 0.9300 . ?
C162 C163 1.370(9) . ?
C122 H122 0.9300 . ?
C163 H163 0.9300 . ?
C7 H7 0.9800 . ?
C107 H107 0.9800 . ?
C132 H132 0.9300 . ?
C132 C131 1.371(12) . ?
N181 C181 1.336(6) . ?
C53 H53 0.9300 . ?
C53 C52 1.335(11) . ?
C62 H62 0.9300 . ?
C52 H52 0.9300 . ?
C81 H81 0.9300 . ?
C41 H41 0.9300 . ?
C22 H22 0.9300 . ?
C32B H32B 0.9300 . ?
C32B C33B 1.32(3) . ?
C32B C31B 1.38(4) . ?
C152 H152 0.9300 . ?
C152 C153 1.352(10) . ?
C181 H181 0.9300 . ?
C153 H153 0.9300 . ?
C141 H141 0.9300 . ?
C131 H131 0.9300 . ?
C33B H33B 0.9300 . ?
C31B H31B 0.9300 . ?
N32A N31A 1.366(18) . ?
N32A C33A 1.37(2) . ?
N31A C31A 1.337(14) . ?
C33A H33A 0.9300 . ?
C33A C32A 1.344(15) . ?
C31A H31A 0.9300 . ?
C31A C32A 1.428(14) . ?
C32A H32A 0.9300 . ?

loop_
_geom_torsion_atom_site_label_1
_geom_torsion_atom_site_label_2
_geom_torsion_atom_site_label_3
_geom_torsion_atom_site_label_4
_geom_torsion
_geom_torsion_site_symmetry_1
_geom_torsion_site_symmetry_2
_geom_torsion_site_symmetry_3
_geom_torsion_site_symmetry_4
_geom_torsion_publ_flag
Sn2 O7 C8 O8 179.2(4) . . . . ?
Sn2 O7 C8 C7 -1.1(8) . . . . ?
Sn2 O5 C6 O6 12.7(8) . . . . ?
Sn2 O5 C6 C5 -167.8(4) . . . . ?
Sn2 N41 C41 C42 -172.3(5) . . . . ?
Sn2 N71 C71 C72 167.6(6) . . . . ?
Sn2 N71 N72 C73 -171.8(4) . . . . ?
Sn2 N71 N72 C7 4.6(7) . . . . ?
Sn2 N81 C81 C82 173.1(6) . . . . ?
Sn4 O107 C108 O108 -169.0(4) . . . . ?
Sn4 O107 C108 C107 11.1(8) . . . . ?
Sn4 O105 C106 O106 6.1(8) . . . . ?
Sn4 O105 C106 C105 -175.7(4) . . . . ?
Sn4 N141 N142 C143 175.7(5) . . . . ?
Sn4 N141 N142 C103 -0.3(9) . . . . ?
Sn4 N141 C141 C142 -177.2(5) . . . . ?
Sn4 N171 N172 C173 -164.4(4) . . . . ?
Sn4 N171 N172 C107 11.2(7) . . . . ?
Sn4 N171 C171 C172 158.7(5) . . . . ?
Sn4 N181 C181 C182 167.7(6) . . . . ?
Sn1 N11 N12 C1 -6.0(9) . . . . ?
Sn1 N11 N12 C13 174.3(5) . . . . ?
Sn1 N11 C11 C12 -173.0(6) . . . . ?
Sn1 O3 C4 O4 -13.5(8) . . . . ?
Sn1 O3 C4 C3 163.8(5) . . . . ?
Sn1 N21 C21 C22 -161.6(5) . . . . ?
Sn1 O1 C2 C1 -5.2(8) . . . . ?
Sn1 O1 C2 O2 174.9(4) . . . . ?
Sn3 N111 N112 C101 -6.6(8) . . . . ?
Sn3 N111 N112 C113 171.7(5) . . . . ?
Sn3 N111 C111 C112 -169.6(6) . . . . ?
Sn3 O103 C104 O104 -10.2(8) . . . . ?
Sn3 O103 C104 C103 170.6(4) . . . . ?
Sn3 N121 C121 C122 -161.3(5) . . . . ?
Sn3 O101 C102 C101 -3.4(8) . . . . ?
Sn3 O101 C102 O102 176.9(4) . . . . ?
O7 C8 C7 N82 56.8(7) . . . . ?
O7 C8 C7 N72 -69.4(7) . . . . ?
O8 C8 C7 N82 -123.5(6) . . . . ?
O8 C8 C7 N72 110.3(6) . . . . ?
O107 C108 C107 N182 49.6(7) . . . . ?
O107 C108 C107 N172 -75.4(7) . . . . ?
O108 C108 C107 N182 -130.3(6) . . . . ?
O108 C108 C107 N172 104.7(6) . . . . ?
N11 N12 C1 N22 -69.6(8) . . . . ?
N11 N12 C1 C2 54.3(8) . . . . ?
N11 N12 C13 C12 -1.6(8) . . . . ?
N11 C11 C12 C13 0.1(11) . . . . ?
N22 C1 C2 O2 -108.1(6) . . . . ?
N22 C1 C2 O1 72.0(7) . . . . ?
N22 N21 C21 C22 -1.0(9) . . . . ?
N22 C23 C22 C21 -1.3(8) . . . . ?
O3 C4 C3 N42 4.8(9) . . . . ?
O3 C4 C3 N32B -128.5(16) . . . . ?
O3 C4 C3 N32A -114.0(8) . . . . ?
N62 N61 C61 C62 -0.4(8) . . . . ?
N62 C5 N52 N51 135.0(6) . . . . ?
N62 C5 N52 C53 -48.6(11) . . . . ?
N62 C63 C62 C61 0.7(8) . . . . ?
N42 N41 C41 C42 -1.0(8) . . . . ?
N42 C3 N32A N31A -84.9(18) . . . . ?
N42 C3 N32A C33A 99.5(18) . . . . ?
O5 C6 C5 N62 124.2(6) . . . . ?
O5 C6 C5 N52 0.2(8) . . . . ?
N111 N112 C101 N122 -69.1(7) . . . . ?
N111 N112 C101 C102 55.5(8) . . . . ?
N111 N112 C113 C112 -1.5(8) . . . . ?
N111 C111 C112 C113 -1.4(12) . . . . ?
O6 C6 C5 N62 -56.3(7) . . . . ?
O6 C6 C5 N52 179.7(6) . . . . ?
N122 N121 C121 C122 -1.0(8) . . . . ?
N122 C101 C102 O102 -109.5(6) . . . . ?
N122 C101 C102 O101 70.8(7) . . . . ?
N122 C123 C122 C121 -1.1(7) . . . . ?
O105 C106 C105 N162 132.0(5) . . . . ?
O105 C106 C105 N152 6.3(8) . . . . ?
O4 C4 C3 N42 -177.7(6) . . . . ?
O4 C4 C3 N32B 49.0(16) . . . . ?
O4 C4 C3 N32A 63.6(9) . . . . ?
N162 N161 C161 C162 -3.2(8) . . . . ?
N162 C105 N152 N151 122.7(6) . . . . ?
N162 C105 N152 C153 -58.1(9) . . . . ?
O106 C106 C105 N162 -49.6(7) . . . . ?
O106 C106 C105 N152 -175.3(6) . . . . ?
N41 N42 C43 C42 0.2(9) . . . . ?
N41 N42 C3 N32B -131(2) . . . . ?
N41 N42 C3 C4 99.9(8) . . . . ?
N41 N42 C3 N32A -141.7(9) . . . . ?
N12 N11 C11 C12 -1.1(11) . . . . ?
N12 C1 C2 O2 128.1(6) . . . . ?
N12 C1 C2 O1 -51.8(7) . . . . ?
N12 C13 C12 C11 0.9(9) . . . . ?
C1 N22 N21 Sn1 -9.0(7) . . . . ?
C1 N22 N21 C21 -175.5(5) . . . . ?
C1 N22 C23 C22 175.9(6) . . . . ?
C1 N12 C13 C12 178.7(7) . . . . ?
N21 N22 C1 N12 72.8(6) . . . . ?
N21 N22 C1 C2 -51.7(7) . . . . ?
N21 N22 C23 C22 0.8(8) . . . . ?
N21 C21 C22 C23 1.4(9) . . . . ?
N82 N81 C81 C82 -0.2(11) . . . . ?
C6 C5 N52 N51 -101.8(7) . . . . ?
C6 C5 N52 C53 74.7(8) . . . . ?
C11 N11 N12 C1 -178.6(7) . . . . ?
C11 N11 N12 C13 1.7(9) . . . . ?
N141 N142 C143 C142 0.8(8) . . . . ?
N141 N142 C103 N132 -132.7(6) . . . . ?
N141 N142 C103 C104 103.2(7) . . . . ?
N121 N122 C101 N112 74.0(7) . . . . ?
N121 N122 C101 C102 -51.3(7) . . . . ?
N121 N122 C123 C122 0.6(7) . . . . ?
N121 C121 C122 C123 1.4(8) . . . . ?
N142 N141 C141 C142 0.0(7) . . . . ?
N142 C143 C142 C141 -0.8(8) . . . . ?
N142 C103 C104 O103 -6.0(8) . . . . ?
N142 C103 C104 O104 174.7(6) . . . . ?
N112 N111 C111 C112 0.5(10) . . . . ?
N112 C101 C102 O102 125.9(6) . . . . ?
N112 C101 C102 O101 -53.8(7) . . . . ?
N112 C113 C112 C111 1.7(10) . . . . ?
N182 N181 C181 C182 -0.9(11) . . . . ?
C101 N122 N121 Sn3 -9.7(7) . . . . ?
C101 N122 N121 C121 -175.6(5) . . . . ?
C101 N122 C123 C122 176.0(6) . . . . ?
C101 N112 C113 C112 176.7(7) . . . . ?
N61 N62 C5 C6 -49.8(6) . . . . ?
N61 N62 C5 N52 77.1(8) . . . . ?
N61 N62 C63 C62 -1.0(8) . . . . ?
N61 C61 C62 C63 -0.2(10) . . . . ?
N171 N172 C173 C172 -0.8(7) . . . . ?
N171 N172 C107 N182 -74.4(6) . . . . ?
N171 N172 C107 C108 50.8(7) . . . . ?
C13 N12 C1 N22 110.0(7) . . . . ?
C13 N12 C1 C2 -126.0(7) . . . . ?
C5 N62 N61 C61 -176.5(6) . . . . ?
C5 N62 C63 C62 176.1(6) . . . . ?
C5 N52 N51 Sn1 7.3(9) . . . . ?
C5 N52 N51 C51 177.4(6) . . . . ?
C5 N52 C53 C52 -177.6(7) . . . . ?
C111 N111 N112 C101 -177.7(7) . . . . ?
C111 N111 N112 C113 0.6(8) . . . . ?
C43 N42 N41 Sn2 168.7(5) . . . . ?
C43 N42 N41 C41 0.5(7) . . . . ?
C43 N42 C3 N32B 50(2) . . . . ?
C43 N42 C3 C4 -78.9(8) . . . . ?
C43 N42 C3 N32A 39.5(12) . . . . ?
C43 C42 C41 N41 1.1(9) . . . . ?
C143 N142 C103 N132 52.1(10) . . . . ?
C143 N142 C103 C104 -72.1(8) . . . . ?
C143 C142 C141 N141 0.5(8) . . . . ?
N71 C71 C72 C73 1.2(10) . . . . ?
N71 N72 C73 C72 0.4(8) . . . . ?
N71 N72 C7 N82 -70.6(7) . . . . ?
N71 N72 C7 C8 55.5(7) . . . . ?
N52 C53 C52 C51 1.0(10) . . . . ?
C106 C105 N152 N151 -112.2(7) . . . . ?
C106 C105 N152 C153 67.1(8) . . . . ?
N51 C51 C52 C53 -0.8(9) . . . . ?
N51 N52 C53 C52 -0.8(9) . . . . ?
N172 N171 C171 C172 -1.2(8) . . . . ?
N131 N132 C103 N142 -74.2(8) . . . . ?
N131 N132 C103 C104 52.1(6) . . . . ?
N131 N132 C133 C132 -1.2(8) . . . . ?
N132 N131 C131 C132 -0.2(8) . . . . ?
N132 C103 C104 O103 -130.6(5) . . . . ?
N132 C103 C104 O104 50.2(7) . . . . ?
N132 C133 C132 C131 1.0(8) . . . . ?
N161 N162 C105 C106 -57.2(6) . . . . ?
N161 N162 C105 N152 70.8(8) . . . . ?
N161 N162 C163 C162 -1.3(8) . . . . ?
N161 C161 C162 C163 2.5(9) . . . . ?
C171 N171 N172 C173 1.2(8) . . . . ?
C171 N171 N172 C107 176.8(5) . . . . ?
C171 C172 C173 N172 0.0(7) . . . . ?
C105 N162 N161 C161 -179.6(6) . . . . ?
C105 N162 C163 C162 -178.7(6) . . . . ?
C105 N152 N151 Sn3 14.4(8) . . . . ?
C105 N152 N151 C151 -179.7(5) . . . . ?
C105 N152 C153 C152 179.5(6) . . . . ?
C71 N71 N72 C73 0.3(8) . . . . ?
C71 N71 N72 C7 176.8(5) . . . . ?
C71 C72 C73 N72 -0.9(9) . . . . ?
C113 N112 C101 N122 112.9(7) . . . . ?
C113 N112 C101 C102 -122.5(7) . . . . ?
C173 C172 C171 N171 0.8(9) . . . . ?
C173 N172 C107 N182 100.2(7) . . . . ?
C173 N172 C107 C108 -134.5(6) . . . . ?
N32B N31B C31B C32B -3(4) . . . . ?
C151 C152 C153 N152 0.9(8) . . . . ?
N81 N82 C83 C82 -0.2(8) . . . . ?
N81 N82 C7 C8 -56.0(8) . . . . ?
N81 N82 C7 N72 70.3(7) . . . . ?
C4 C3 N32A N31A 38.1(18) . . . . ?
C4 C3 N32A C33A -137.6(18) . . . . ?
N72 N71 C71 C72 -0.9(9) . . . . ?
C23 N22 C1 N12 -102.0(7) . . . . ?
C23 N22 C1 C2 133.6(6) . . . . ?
C23 N22 N21 Sn1 166.5(4) . . . . ?
C23 N22 N21 C21 0.1(8) . . . . ?
C73 N72 C7 N82 105.2(7) . . . . ?
C73 N72 C7 C8 -128.7(6) . . . . ?
C83 N82 N81 Sn2 -173.7(5) . . . . ?
C83 N82 N81 C81 0.2(9) . . . . ?
C83 N82 C7 C8 124.0(7) . . . . ?
C83 N82 C7 N72 -109.7(7) . . . . ?
C83 C82 C81 N81 0.0(11) . . . . ?
C103 N142 C143 C142 176.4(6) . . . . ?
C103 N132 C133 C132 -174.1(6) . . . . ?
C183 N182 C107 C108 120.8(6) . . . . ?
C183 N182 C107 N172 -114.5(7) . . . . ?
C183 N182 N181 Sn4 -169.0(5) . . . . ?
C183 N182 N181 C181 0.8(9) . . . . ?
C183 C182 C181 N181 0.8(12) . . . . ?
C3 N42 N41 Sn2 -10.3(9) . . . . ?
C3 N42 N41 C41 -178.5(6) . . . . ?
C3 N42 C43 C42 179.1(7) . . . . ?
C3 N32B N31B C31B 169(3) . . . . ?
C3 N32B C33B C32B -167(3) . . . . ?
C3 N32A N31A C31A -179.4(13) . . . . ?
C3 N32A C33A C32A 178.2(17) . . . . ?
C123 N122 N121 Sn3 166.2(4) . . . . ?
C123 N122 N121 C121 0.3(7) . . . . ?
C123 N122 C101 N112 -101.0(7) . . . . ?
C123 N122 C101 C102 133.7(6) . . . . ?
C161 C162 C163 N162 -0.7(8) . . . . ?
C133 N132 C103 N142 98.3(8) . . . . ?
C133 N132 C103 C104 -135.4(6) . . . . ?
C133 C132 C131 N131 -0.5(9) . . . . ?
C63 N62 N61 C61 0.8(7) . . . . ?
C63 N62 C5 C6 133.3(6) . . . . ?
C63 N62 C5 N52 -99.8(7) . . . . ?
N151 C151 C152 C153 -0.3(8) . . . . ?
N151 N152 C153 C152 -1.2(8) . . . . ?
N31B N32B C3 N42 -70(4) . . . . ?
N31B N32B C3 C4 62(4) . . . . ?
N31B N32B C33B C32B -5(4) . . . . ?
C163 N162 N161 C161 2.8(7) . . . . ?
C163 N162 C105 C106 120.0(7) . . . . ?
C163 N162 C105 N152 -111.9(7) . . . . ?
C7 N82 N81 Sn2 6.4(9) . . . . ?
C7 N82 N81 C81 -179.7(7) . . . . ?
C7 N82 C83 C82 179.8(7) . . . . ?
C7 N72 C73 C72 -175.7(6) . . . . ?
C107 N182 C183 C182 -178.3(7) . . . . ?
C107 N182 N181 Sn4 9.1(9) . . . . ?
C107 N182 N181 C181 178.9(7) . . . . ?
C107 N172 C173 C172 -175.8(6) . . . . ?
N181 N182 C183 C182 -0.3(8) . . . . ?
N181 N182 C107 C108 -57.0(7) . . . . ?
N181 N182 C107 N172 67.7(7) . . . . ?
C53 N52 N51 Sn1 -169.8(5) . . . . ?
C53 N52 N51 C51 0.3(7) . . . . ?
C52 C51 N51 Sn1 172.8(5) . . . . ?
C52 C51 N51 N52 0.3(8) . . . . ?
C81 C82 C83 N82 0.1(9) . . . . ?
C41 C42 C43 N42 -0.8(9) . . . . ?
C152 C151 N151 Sn3 169.0(4) . . . . ?
C152 C151 N151 N152 -0.4(7) . . . . ?
C181 C182 C183 N182 -0.3(9) . . . . ?
C153 N152 N151 Sn3 -164.9(5) . . . . ?
C153 N152 N151 C151 1.0(7) . . . . ?
C141 N141 N142 C143 -0.5(7) . . . . ?
C141 N141 N142 C103 -176.5(6) . . . . ?
C131 N131 N132 C103 174.4(6) . . . . ?
C131 N131 N132 C133 0.8(7) . . . . ?
C33B N32B C3 N42 93(3) . . . . ?
C33B N32B C3 C4 -135(3) . . . . ?
C33B N32B N31B C31B 5(5) . . . . ?
C33B C32B C31B N31B 1(4) . . . . ?
C31B C32B C33B N32B 2(3) . . . . ?
N32A N31A C31A C32A 2.5(17) . . . . ?
N32A C33A C32A C31A -0.7(14) . . . . ?
N31A N32A C33A C32A 2.3(19) . . . . ?
N31A C31A C32A C33A -1.2(15) . . . . ?
C33A N32A N31A C31A -3(2) . . . . ?

loop_
_twin_individual_id
_twin_individual_mass_fraction_refined
1 0.57(2)
2 0.43(2)

loop_
_exptl_oxdiff_crystal_face_indexfrac_h
_exptl_oxdiff_crystal_face_indexfrac_k
_exptl_oxdiff_crystal_face_indexfrac_l
_exptl_oxdiff_crystal_face_x
_exptl_oxdiff_crystal_face_y
_exptl_oxdiff_crystal_face_z
-13.0116 -4.9922 15.9892 0.0605 -0.0351 0.9762
4.0060 -10.9504 27.0508 -0.8693 0.3187 0.3383
6.0097 -13.9537 21.0634 -0.8279 0.5317 0.1945
-0.9972 -13.9576 25.0479 -0.6650 0.4271 0.6147
4.0050 -8.9491 29.0450 -0.8991 0.2074 0.3366
15.0152 -1.9813 -1.9589 -0.5195 0.2603 -0.7776
-2.0070 15.9603 -19.0598 0.6517 -0.6032 -0.4040
-0.9917 -18.0101 -15.9499 0.2578 0.9736 0.0953
3.9950 18.0074 10.9556 -0.2510 -0.9000 -0.3218
2.9984 14.9636 -22.0456 0.5302 -0.4803 -0.6912
-0.9930 -13.0272 -25.9681 0.5334 0.8270 -0.1208
-0.9965 -3.0451 -34.0015 0.8045 0.4285 -0.3835
5.0035 8.9611 -29.0238 0.5696 -0.1180 -0.8042
9.0155 -12.0065 -19.9462 0.0357 0.8269 -0.5705
11.0050 13.9952 -7.0199 -0.1212 -0.4853 -0.8799
-1.0040 12.9530 -27.0500 0.7764 -0.3826 -0.5241
-1.0030 10.9517 -29.0442 0.8062 -0.2713 -0.5224
12.0124 1.9862 -20.9833 0.0675 0.2095 -0.9500
12.0065 8.0305 15.0069 -0.7218 -0.3870 -0.5312
-12.0129 -0.9856 21.9805 -0.0824 -0.2651 0.9492
-6.0076 9.9498 -26.0521 0.9108 -0.3005 -0.2053
-7.0080 8.9478 -27.0516 0.9623 -0.2548 -0.1525
-7.0067 -5.9659 29.0097 -0.4710 -0.0425 0.8632
13.0146 -1.0103 -20.9716 0.0055 0.3600 -0.9571
13.0168 -9.9783 -1.9385 -0.5138 0.6153 -0.5539
-9.0098 -2.9721 27.9953 -0.3491 -0.1942 0.9080
-8.0121 13.9578 -16.0668 0.7845 -0.5954 -0.0200
12.0092 0.0470 23.0341 -0.9760 -0.0822 -0.2985
-2.0034 9.9497 -30.0437 0.8577 -0.2257 -0.4696
-13.0166 10.9695 -4.0661 0.6623 -0.6096 0.4542
14.0177 -7.9905 -10.9447 -0.3236 0.6104 -0.7630
-2.0057 13.9550 -24.0548 0.7515 -0.4656 -0.4447
1.0040 -12.9530 27.0500 -0.7764 0.3826 0.5241
13.0081 8.0224 8.0075 -0.5951 -0.3157 -0.6821
9.0131 -13.9578 15.0689 -0.7978 0.6141 -0.0461
